data_2105980
loop_
_publ_author_name
'Lamberts, Kevin'
'M\"oller, Andreas'
'Englert, Ulli'

_publ_section_title
;
 Enantiopure and racemic alanine as bridging ligands in Ca and Mn chain
 polymers
;
_journal_coeditor_code GP5078
_journal_issue 6
_journal_name_full 'Acta Crystallographica Section B'
_journal_page_first 989
_journal_page_last 998
_journal_paper_doi 10.1107/S2052520614021398
_journal_volume 70
_journal_year 2014
_chemical_formula_moiety 'C6 H18 Ca N2 O6, 2(Cl), H2 O'
_chemical_formula_sum 'C6 H20 Ca Cl2 N2 O7'
_chemical_formula_weight 343.22
_space_group_crystal_system orthorhombic
_space_group_IT_number 60
_space_group_name_Hall '-P 2n 2ab'
_space_group_name_H-M_alt 'P b c n'
_symmetry_space_group_name_Hall '-P 2n 2ab'
_symmetry_space_group_name_H-M 'P b c n'
_atom_sites_solution_hydrogens mixed
_audit_creation_method SHELXL-97
_cell_angle_alpha 90
_cell_angle_beta 90
_cell_angle_gamma 90
_cell_formula_units_Z 4
_cell_length_a 23.347(7)
_cell_length_b 8.702(3)
_cell_length_c 7.391(2)
_cell_measurement_temperature 100(2)
_cell_volume 1501.6(8)
_computing_structure_refinement 'SHELXL-2013 (Sheldrick, 2013)'
_diffrn_ambient_temperature 100(2)
_diffrn_measured_fraction_theta_full 0.999
_diffrn_measured_fraction_theta_max 0.999
_diffrn_measurement_device_type 'Bruker APEX CCD'
_diffrn_measurement_method '\w scans'
_diffrn_radiation_monochromator 'multi-layer optics'
_diffrn_radiation_source microsource
_diffrn_radiation_type MoK\a
_diffrn_radiation_wavelength 0.71073
_diffrn_reflns_av_R_equivalents 0.1285
_diffrn_reflns_limit_h_max 29
_diffrn_reflns_limit_h_min -29
_diffrn_reflns_limit_k_max 10
_diffrn_reflns_limit_k_min -10
_diffrn_reflns_limit_l_max 9
_diffrn_reflns_limit_l_min -9
_diffrn_reflns_number 16504
_diffrn_reflns_theta_full 25.242
_diffrn_reflns_theta_max 26.414
_diffrn_reflns_theta_min 2.498
_exptl_absorpt_coefficient_mu 0.798
_exptl_absorpt_correction_T_max 0.7454
_exptl_absorpt_correction_T_min 0.5707
_exptl_absorpt_correction_type multi-scan
_exptl_absorpt_process_details SADABS
_exptl_crystal_colour colourless
_exptl_crystal_density_diffrn 1.518
_exptl_crystal_description needle
_exptl_crystal_F_000 720
_exptl_crystal_size_max 0.200
_exptl_crystal_size_mid 0.080
_exptl_crystal_size_min 0.040
_refine_diff_density_max 0.339
_refine_diff_density_min -0.313
_refine_ls_extinction_method none
_refine_ls_goodness_of_fit_ref 1.055
_refine_ls_hydrogen_treatment mixed
_refine_ls_matrix_type full
_refine_ls_number_parameters 102
_refine_ls_number_reflns 1545
_refine_ls_number_restraints 6
_refine_ls_restrained_S_all 1.054
_refine_ls_R_factor_all 0.0602
_refine_ls_R_factor_gt 0.0366
_refine_ls_shift/su_max 0.002
_refine_ls_shift/su_mean 0.000
_refine_ls_structure_factor_coef Fsqd
_refine_ls_weighting_details
;
 w=1/[\s^2^(Fo^2^)+(0.0250P)^2^+0.6000P]
 where P=(Fo^2^+2Fc^2^)/3
;
_refine_ls_weighting_scheme calc
_refine_ls_wR_factor_gt 0.0734
_refine_ls_wR_factor_ref 0.0826
_reflns_number_gt 1164
_reflns_number_total 1545
_reflns_threshold_expression 'I > 2\s(I)'
_cod_data_source_file gp5078sup1.cif
_cod_data_source_block 5
_cod_original_cell_volume 1501.5(8)
_cod_database_code 2105980
_cod_database_fobs_code 2105980
_shelx_space_group_comment
;
The symmetry employed for this shelxl refinement is uniquely defined
by the following loop, which should always be used as a source of
symmetry information in preference to the above space-group names.
They are only intended as comments.
;
_shelx_estimated_absorpt_t_min 0.857
_shelx_estimated_absorpt_t_max 0.969
_shelxl_version_number 20.13

loop_
_space_group_symop_operation_xyz
'x, y, z'
'-x+1/2, -y+1/2, z+1/2'
'-x, y, -z+1/2'
'x+1/2, -y+1/2, -z'
'-x, -y, -z'
'x-1/2, y-1/2, -z-1/2'
'x, -y, z-1/2'
'-x-1/2, y-1/2, z'

loop_
_atom_site_type_symbol
_atom_site_label
_atom_site_fract_x
_atom_site_fract_y
_atom_site_fract_z
_atom_site_U_iso_or_equiv
_atom_site_adp_type
_atom_site_calc_flag
_atom_site_occupancy
Ca Ca1 0.5000 0.59494(8) 0.2500 0.01290(19) Uani d 1
Cl Cl1 0.68892(3) 0.73248(7) 0.05715(9) 0.01771(18) Uani d 1
O O1 0.59104(7) 0.4699(2) 0.2517(3) 0.0224(5) Uani d 1
O O2 0.53781(8) 0.3579(2) 0.0429(2) 0.0208(4) Uani d 1
C C1 0.58538(11) 0.3843(3) 0.1180(4) 0.0160(6) Uani d 1
C C2 0.63906(11) 0.3070(3) 0.0425(4) 0.0164(6) Uani d 1
H H2 0.6427 0.3342 -0.0885 0.020 Uiso calc 1
C C3 0.63797(12) 0.1331(3) 0.0599(4) 0.0225(6) Uani d 1
H H3A 0.6727 0.0899 0.0053 0.034 Uiso calc 1
H H3B 0.6042 0.0924 -0.0025 0.034 Uiso calc 1
H H3C 0.6364 0.1047 0.1881 0.034 Uiso calc 1
N N1 0.68928(9) 0.3709(3) 0.1413(3) 0.0165(5) Uani d 1
H H1A 0.6865(11) 0.353(3) 0.264(2) 0.020 Uiso d 1
H H1B 0.6908(11) 0.475(2) 0.125(4) 0.020 Uiso d 1
H H1C 0.7220(9) 0.324(3) 0.096(4) 0.020 Uiso d 1
O O1W 0.55648(8) 0.8059(2) 0.1368(3) 0.0250(5) Uani d 1
H H3E 0.5900(8) 0.793(3) 0.117(4) 0.030 Uiso d 1
H H3D 0.5480(13) 0.892(2) 0.175(4) 0.030 Uiso d 1
O O2W 0.5000 1.0793(3) 0.2500 0.0352(8) Uani d 1
H H4 0.4958(15) 1.137(3) 0.160(3) 0.042 Uiso d 1

loop_
_atom_site_aniso_label
_atom_site_aniso_U_11
_atom_site_aniso_U_22
_atom_site_aniso_U_33
_atom_site_aniso_U_12
_atom_site_aniso_U_13
_atom_site_aniso_U_23
Ca1 0.0082(4) 0.0166(4) 0.0139(4) 0.000 0.0001(3) 0.000
Cl1 0.0119(3) 0.0200(3) 0.0212(4) -0.0023(3) -0.0005(3) -0.0010(3)
O1 0.0129(10) 0.0248(10) 0.0296(12) 0.0022(8) 0.0019(9) -0.0079(9)
O2 0.0107(10) 0.0335(11) 0.0181(10) -0.0006(8) -0.0015(8) 0.0061(9)
C1 0.0136(14) 0.0177(13) 0.0166(14) -0.0002(11) 0.0018(11) 0.0090(11)
C2 0.0142(14) 0.0198(14) 0.0152(14) 0.0008(10) -0.0008(11) -0.0001(11)
C3 0.0201(15) 0.0185(14) 0.0290(17) 0.0016(11) -0.0021(13) -0.0002(13)
N1 0.0099(11) 0.0185(12) 0.0212(13) 0.0002(9) 0.0009(11) 0.0002(11)
O1W 0.0126(10) 0.0196(10) 0.0426(14) -0.0007(9) 0.0077(10) -0.0007(10)
O2W 0.055(2) 0.0203(17) 0.0306(19) 0.000 0.0203(18) 0.000

loop_
_atom_type_symbol
_atom_type_description
_atom_type_scat_dispersion_real
_atom_type_scat_dispersion_imag
_atom_type_scat_source
C C 0.0033 0.0016 'International Tables Vol C Tables 4.2.6.8 and 6.1.1.4'
H H 0.0000 0.0000 'International Tables Vol C Tables 4.2.6.8 and 6.1.1.4'
N N 0.0061 0.0033 'International Tables Vol C Tables 4.2.6.8 and 6.1.1.4'
O O 0.0106 0.0060 'International Tables Vol C Tables 4.2.6.8 and 6.1.1.4'
Cl Cl 0.1484 0.1585 'International Tables Vol C Tables 4.2.6.8 and 6.1.1.4'
Ca Ca 0.2262 0.3064 'International Tables Vol C Tables 4.2.6.8 and 6.1.1.4'

loop_
_geom_angle_atom_site_label_1
_geom_angle_atom_site_label_2
_geom_angle_atom_site_label_3
_geom_angle_site_symmetry_1
_geom_angle_site_symmetry_3
_geom_angle
O2 Ca1 O2 7_566 5_665 160.10(10)
O2 Ca1 O1 7_566 3_655 114.50(7)
O2 Ca1 O1 5_665 3_655 75.10(6)
O2 Ca1 O1 7_566 . 75.10(6)
O2 Ca1 O1 5_665 . 114.50(7)
O1 Ca1 O1 3_655 . 125.78(9)
O2 Ca1 O1W 7_566 . 88.93(7)
O2 Ca1 O1W 5_665 . 75.84(7)
O1 Ca1 O1W 3_655 . 146.33(7)
O1 Ca1 O1W . . 82.07(7)
O2 Ca1 O1W 7_566 3_655 75.84(7)
O2 Ca1 O1W 5_665 3_655 88.93(7)
O1 Ca1 O1W 3_655 3_655 82.07(7)
O1 Ca1 O1W . 3_655 146.33(7)
O1W Ca1 O1W . 3_655 80.77(10)
O2 Ca1 O2 7_566 . 121.63(6)
O2 Ca1 O2 5_665 . 74.81(7)
O1 Ca1 O2 3_655 . 86.58(6)
O1 Ca1 O2 . . 50.77(6)
O1W Ca1 O2 . . 101.83(7)
O1W Ca1 O2 3_655 . 162.15(7)
O2 Ca1 O2 7_566 3_655 74.81(7)
O2 Ca1 O2 5_665 3_655 121.63(6)
O1 Ca1 O2 3_655 3_655 50.77(6)
O1 Ca1 O2 . 3_655 86.58(6)
O1W Ca1 O2 . 3_655 162.15(7)
O1W Ca1 O2 3_655 3_655 101.83(7)
O2 Ca1 O2 . 3_655 81.18(8)
O2 Ca1 C1 7_566 3_655 93.36(7)
O2 Ca1 C1 5_665 3_655 99.30(7)
O1 Ca1 C1 3_655 3_655 25.20(7)
O1 Ca1 C1 . 3_655 108.93(8)
O1W Ca1 C1 . 3_655 168.99(7)
O1W Ca1 C1 3_655 3_655 89.35(7)
O2 Ca1 C1 . 3_655 86.13(7)
O2 Ca1 C1 3_655 3_655 25.88(6)
O2 Ca1 C1 7_566 . 99.30(7)
O2 Ca1 C1 5_665 . 93.36(7)
O1 Ca1 C1 3_655 . 108.93(8)
O1 Ca1 C1 . . 25.20(7)
O1W Ca1 C1 . . 89.35(7)
O1W Ca1 C1 3_655 . 168.99(7)
O2 Ca1 C1 . . 25.88(6)
O2 Ca1 C1 3_655 . 86.13(7)
C1 Ca1 C1 3_655 . 100.88(11)
O2 Ca1 Ca1 7_566 5_665 154.57(5)
O2 Ca1 Ca1 5_665 5_665 40.36(5)
O1 Ca1 Ca1 3_655 5_665 79.00(5)
O1 Ca1 Ca1 . 5_665 79.56(5)
O1W Ca1 Ca1 . 5_665 89.66(6)
O1W Ca1 Ca1 3_655 5_665 128.89(6)
O2 Ca1 Ca1 . 5_665 34.46(4)
O2 Ca1 Ca1 3_655 5_665 101.81(5)
C1 Ca1 Ca1 3_655 5_665 92.83(6)
C1 Ca1 Ca1 . 5_665 55.29(6)
O2 Ca1 Ca1 7_566 5_666 40.36(5)
O2 Ca1 Ca1 5_665 5_666 154.57(5)
O1 Ca1 Ca1 3_655 5_666 79.56(5)
O1 Ca1 Ca1 . 5_666 79.00(5)
O1W Ca1 Ca1 . 5_666 128.89(6)
O1W Ca1 Ca1 3_655 5_666 89.66(6)
O2 Ca1 Ca1 . 5_666 101.81(5)
O2 Ca1 Ca1 3_655 5_666 34.46(4)
C1 Ca1 Ca1 3_655 5_666 55.29(6)
C1 Ca1 Ca1 . 5_666 92.83(6)
Ca1 Ca1 Ca1 5_665 5_666 131.82(4)
C1 O1 Ca1 . . 100.03(16)
C1 O2 Ca1 . 5_665 134.18(17)
C1 O2 Ca1 . . 84.27(16)
Ca1 O2 Ca1 5_665 . 105.19(7)
O1 C1 O2 . . 123.5(2)
O1 C1 C2 . . 117.8(2)
O2 C1 C2 . . 118.8(2)
O1 C1 Ca1 . . 54.78(13)
O2 C1 Ca1 . . 69.85(15)
C2 C1 Ca1 . . 166.44(18)
N1 C2 C3 . . 110.1(2)
N1 C2 C1 . . 107.6(2)
C3 C2 C1 . . 113.2(2)
N1 C2 H2 . . 108.6
C3 C2 H2 . . 108.6
C1 C2 H2 . . 108.6
C2 C3 H3A . . 109.5
C2 C3 H3B . . 109.5
H3A C3 H3B . . 109.5
C2 C3 H3C . . 109.5
H3A C3 H3C . . 109.5
H3B C3 H3C . . 109.5
C2 N1 H1A . . 111.4(17)
C2 N1 H1B . . 109.5(16)
H1A N1 H1B . . 107(2)
C2 N1 H1C . . 107.9(18)
H1A N1 H1C . . 110(2)
H1B N1 H1C . . 111(2)
Ca1 O1W H3E . . 119(2)
Ca1 O1W H3D . . 116(2)
H3E O1W H3D . . 115(3)

loop_
_geom_bond_atom_site_label_1
_geom_bond_atom_site_label_2
_geom_bond_site_symmetry_2
_geom_bond_distance
Ca1 O2 7_566 2.3732(19)
Ca1 O2 5_665 2.3732(19)
Ca1 O1 3_655 2.3880(18)
Ca1 O1 . 2.3880(18)
Ca1 O1W . 2.410(2)
Ca1 O1W 3_655 2.410(2)
Ca1 O2 . 2.716(2)
Ca1 O2 3_655 2.716(2)
Ca1 C1 3_655 2.879(3)
Ca1 C1 . 2.879(3)
Ca1 Ca1 5_665 4.0479(12)
Ca1 Ca1 5_666 4.0479(12)
O1 C1 . 1.245(3)
O2 C1 . 1.263(3)
O2 Ca1 5_665 2.3732(19)
C1 C2 . 1.528(4)
C2 N1 . 1.489(3)
C2 C3 . 1.519(3)
C2 H2 . 1.0000
C3 H3A . 0.9800
C3 H3B . 0.9800
C3 H3C . 0.9800
N1 H1A . 0.922(17)
N1 H1B . 0.917(17)
N1 H1C . 0.927(17)
O1W H3E . 0.805(17)
O1W H3D . 0.825(17)
O2W H4 . 0.840(17)
